data_7010497
loop_
_publ_author_name
'Bourne, Susan A.'
'Kilkenny, Mairi'
'Nassimbeni, Luigi R.'

_publ_section_title
;
 One- and two-dimensional coordination polymers of zinc(II) with
 pyrazine. Solid state reactions and decomposition kinetics of the
 interconversion reactions
;
_journal_issue 8
_journal_name_full 'Journal of the Chemical Society, Dalton Transactions'
_journal_page_first 1176
_journal_paper_doi 10.1039/b009771n
_journal_year 2001
_chemical_formula_sum 'C8 H8 Br2 N4 Zn'
_chemical_formula_weight 385.37
_chemical_melting_point 533
_chemical_name_systematic
; 
catena-(bis(mu-pyrazine) dibromo zinc(II)) 
;
_space_group_IT_number 68
_symmetry_cell_setting orthorhombic
_symmetry_space_group_name_Hall '-C 2a 2ac'
_symmetry_space_group_name_H-M 'C c c a :2'
_atom_sites_solution_hydrogens geom
_atom_sites_solution_primary direct
_atom_sites_solution_secondary difmap
_audit_creation_method SHELXL-97
_cell_angle_alpha 90.00
_cell_angle_beta 90.00
_cell_angle_gamma 90.00
_cell_formula_units_Z 4
_cell_length_a 10.1904(4)
_cell_length_b 10.1981(6)
_cell_length_c 11.1516(7)
_cell_measurement_reflns_used 3623
_cell_measurement_temperature 173(2)
_cell_measurement_theta_max 27.5
_cell_measurement_theta_min 3.3
_cell_volume 1158.90(11)
_computing_cell_refinement 'Collect (Nonius, 1998)'
_computing_data_collection 'Collect (Nonius, 1998)'
_computing_data_reduction 'DENZO (Owinowski, 1996)'
_computing_molecular_graphics 'X-Seed ('Barbour, 2000)'
_computing_structure_refinement 'SHELXL-97 (Sheldrick, 1997)'
_computing_structure_solution 'SHELXS-97 (Sheldrick, 1990)'
_diffrn_ambient_temperature 173(2)
_diffrn_measured_fraction_theta_full 1.000
_diffrn_measured_fraction_theta_max 1.000
_diffrn_measurement_device_type 'CCD diffractometer'
_diffrn_measurement_method '/f and /w scans'
_diffrn_radiation_monochromator graphite
_diffrn_radiation_source 'fine-focus sealed tube'
_diffrn_radiation_type MoK\a
_diffrn_radiation_wavelength 0.71070
_diffrn_reflns_av_R_equivalents 0.0619
_diffrn_reflns_av_sigmaI/netI 0.0343
_diffrn_reflns_limit_h_max 10
_diffrn_reflns_limit_h_min -13
_diffrn_reflns_limit_k_max 10
_diffrn_reflns_limit_k_min -13
_diffrn_reflns_limit_l_max 13
_diffrn_reflns_limit_l_min -14
_diffrn_reflns_number 3623
_diffrn_reflns_theta_full 27.48
_diffrn_reflns_theta_max 27.48
_diffrn_reflns_theta_min 3.37
_exptl_absorpt_coefficient_mu 8.986
_exptl_absorpt_correction_type empirical
_exptl_crystal_colour 'pale yellow'
_exptl_crystal_density_diffrn 2.209
_exptl_crystal_density_method 'not measured'
_exptl_crystal_description rod
_exptl_crystal_F_000 736
_exptl_crystal_size_max 0.40
_exptl_crystal_size_mid 0.40
_exptl_crystal_size_min 0.28
_refine_diff_density_max 0.598
_refine_diff_density_min -1.095
_refine_diff_density_rms 0.168
_refine_ls_extinction_method none
_refine_ls_goodness_of_fit_ref 1.071
_refine_ls_hydrogen_treatment mixed
_refine_ls_matrix_type full
_refine_ls_number_parameters 56
_refine_ls_number_reflns 675
_refine_ls_number_restraints 0
_refine_ls_restrained_S_all 1.071
_refine_ls_R_factor_all 0.0451
_refine_ls_R_factor_gt 0.0301
_refine_ls_shift/su_max 0.007
_refine_ls_shift/su_mean 0.001
_refine_ls_structure_factor_coef Fsqd
_refine_ls_weighting_details 'calc w=1/[\s^2^(Fo^2^)+(0.0435P)^2^+1.1038P] where P=(Fo^2^+2Fc^2^)/3'
_refine_ls_weighting_scheme calc
_refine_ls_wR_factor_gt 0.0736
_refine_ls_wR_factor_ref 0.0840
_reflns_number_gt 399
_reflns_number_total 675
_reflns_threshold_expression >2sigma(I)
_cod_data_source_file b009771n.txt
_cod_data_source_block 2
_cod_original_sg_symbol_H-M 'C c c a'
_cod_database_code 7010497

loop_
_symmetry_equiv_pos_as_xyz
'x, y, z'
'-x, -y+1/2, z'
'x, -y+1/2, -z+1/2'
'-x, y, -z+1/2'
'x+1/2, y+1/2, z'
'-x+1/2, -y+1, z'
'x+1/2, -y+1, -z+1/2'
'-x+1/2, y+1/2, -z+1/2'
'-x, -y, -z'
'x, y-1/2, -z'
'-x, y-1/2, z-1/2'
'x, -y, z-1/2'
'-x+1/2, -y+1/2, -z'
'x+1/2, y, -z'
'-x+1/2, y, z-1/2'
'x+1/2, -y+1/2, z-1/2'

loop_
_atom_site_label
_atom_site_type_symbol
_atom_site_fract_x
_atom_site_fract_y
_atom_site_fract_z
_atom_site_U_iso_or_equiv
_atom_site_adp_type
_atom_site_occupancy
_atom_site_symmetry_multiplicity
_atom_site_calc_flag
_atom_site_refinement_flags
_atom_site_disorder_assembly
_atom_site_disorder_group
Zn1 Zn 0.5000 0.2500 0.2500 0.0089(2) Uani 1 4 d S . .
Br1 Br 0.5000 0.2500 0.01845(3) 0.01472(19) Uani 1 2 d S . .
N1 N 0.6532(2) 0.4033(2) 0.2513(6) 0.0125(5) Uani 1 1 d . . .
C1 C 0.7553(10) 0.4018(9) 0.3252(11) 0.018(3) Uani 0.517(11) 1 d P . .
H1 H 0.7626 0.3313 0.3805 0.021 Uiso 0.517(11) 1 calc PR . .
C2 C 0.7564(9) 0.3950(8) 0.1741(11) 0.010(3) Uani 0.482(10) 1 d P . .
H2 H 0.7625 0.3232 0.1201 0.012 Uiso 0.482(10) 1 calc PR . .
C3 C 0.6509(8) 0.5050(11) 0.3259(11) 0.011(3) Uani 0.482(10) 1 d P . .
H3 H 0.5808 0.5122 0.3816 0.014 Uiso 0.482(10) 1 calc PR . .
C4 C 0.6453(8) 0.5064(10) 0.1742(12) 0.017(3) Uani 0.517(11) 1 d P . .
H4 H 0.5735 0.5124 0.1201 0.021 Uiso 0.517(11) 1 calc PR . .

loop_
_atom_site_aniso_label
_atom_site_aniso_U_11
_atom_site_aniso_U_22
_atom_site_aniso_U_33
_atom_site_aniso_U_23
_atom_site_aniso_U_13
_atom_site_aniso_U_12
Zn1 0.0075(3) 0.0066(3) 0.0127(4) 0.000 0.000 0.000
Br1 0.0164(3) 0.0156(3) 0.0121(3) 0.000 0.000 -0.0014(4)
N1 0.0112(10) 0.0111(11) 0.0152(12) 0.001(3) 0.001(3) -0.0012(7)
C1 0.021(6) 0.016(5) 0.015(7) 0.011(5) -0.003(5) -0.002(4)
C2 0.010(5) 0.007(5) 0.014(7) -0.005(5) 0.007(5) -0.004(3)
C3 0.008(5) 0.016(6) 0.009(6) -0.006(6) 0.005(4) -0.001(4)
C4 0.017(6) 0.009(5) 0.026(8) 0.006(6) -0.004(5) -0.003(4)

loop_
_atom_type_symbol
_atom_type_description
_atom_type_scat_dispersion_real
_atom_type_scat_dispersion_imag
_atom_type_scat_source
C C 0.0033 0.0016 'International Tables Vol C Tables 4.2.6.8 and 6.1.1.4'
H H 0.0000 0.0000 'International Tables Vol C Tables 4.2.6.8 and 6.1.1.4'
Br Br -0.2901 2.4595 'International Tables Vol C Tables 4.2.6.8 and 6.1.1.4'
N N 0.0061 0.0033 'International Tables Vol C Tables 4.2.6.8 and 6.1.1.4'
Zn Zn 0.2839 1.4301 'International Tables Vol C Tables 4.2.6.8 and 6.1.1.4'

loop_
_geom_angle_atom_site_label_1
_geom_angle_atom_site_label_2
_geom_angle_atom_site_label_3
_geom_angle
_geom_angle_site_symmetry_1
_geom_angle_site_symmetry_3
_geom_angle_publ_flag
N1 Zn1 N1 179.2(3) 2_655 . ?
N1 Zn1 N1 90.09(11) 2_655 4_655 ?
N1 Zn1 N1 89.92(11) . 4_655 ?
N1 Zn1 N1 89.92(11) 2_655 3 ?
N1 Zn1 N1 90.09(11) . 3 ?
N1 Zn1 N1 179.2(3) 4_655 3 ?
N1 Zn1 Br1 89.61(17) 2_655 3 ?
N1 Zn1 Br1 89.61(17) . 3 ?
N1 Zn1 Br1 90.39(17) 4_655 3 ?
N1 Zn1 Br1 90.39(17) 3 3 ?
N1 Zn1 Br1 90.39(17) 2_655 . ?
N1 Zn1 Br1 90.39(17) . . ?
N1 Zn1 Br1 89.61(17) 4_655 . ?
N1 Zn1 Br1 89.61(17) 3 . ?
Br1 Zn1 Br1 180.0 3 . ?
C1 N1 C3 68.6(6) . . ?
C1 N1 C4 116.6(6) . . ?
C3 N1 C4 78.0(4) . . ?
C1 N1 C2 77.7(4) . . ?
C3 N1 C2 117.3(6) . . ?
C4 N1 C2 72.2(6) . . ?
C1 N1 Zn1 123.4(5) . . ?
C3 N1 Zn1 122.9(5) . . ?
C4 N1 Zn1 120.0(5) . . ?
C2 N1 Zn1 119.8(4) . . ?
N1 C1 C3 123.5(9) . 6_655 ?
N1 C1 C1 86.9(6) . 6_655 ?
C3 C1 C1 48.2(6) 6_655 6_655 ?
N1 C2 C4 120.0(9) . 6_655 ?
N1 C3 C1 122.3(9) . 6_655 ?
N1 C3 C3 86.7(6) . 6_655 ?
C1 C3 C3 47.7(6) 6_655 6_655 ?
N1 C4 C2 120.3(9) . 6_655 ?

loop_
_geom_bond_atom_site_label_1
_geom_bond_atom_site_label_2
_geom_bond_distance
_geom_bond_site_symmetry_2
_geom_bond_publ_flag
Zn1 N1 2.210(2) 2_655 ?
Zn1 N1 2.210(2) . ?
Zn1 N1 2.210(2) 4_655 ?
Zn1 N1 2.210(2) 3 ?
Zn1 Br1 2.5821(4) 3 ?
Zn1 Br1 2.5821(4) . ?
N1 C1 1.327(12) . ?
N1 C3 1.329(11) . ?
N1 C4 1.360(12) . ?
N1 C2 1.361(11) . ?
C1 C3 1.348(12) 6_655 ?
C1 C1 2.005(17) 6_655 ?
C2 C4 1.420(11) 6_655 ?
C3 C1 1.348(12) 6_655 ?
C3 C3 2.022(16) 6_655 ?
C4 C2 1.420(11) 6_655 ?
